data_4326732
loop_
_publ_author_name
'Claudio Pettinari'
'Fabio Marchetti'
'Giulio Lupidi'
'Luana Quassinti'
'Massimo Bramucci'
'Dezemona Petrelli'
'Luca A. Vitali'
'M. F\'atima C. Guedes da Silva'
'Lu\'isa M. D. R. S. Martins'
'Piotr Smole\'nski'
'Armando J. L. Pombeiro'

_publ_section_title
;
 Synthesis, Antimicrobial and Antiproliferative Activity of Novel
 Silver(I) Tris(pyrazolyl)methanesulfonate and
 1,3,5-Triaza-7-phosphadamantane Complexes
;
_journal_name_full 'Inorganic Chemistry'
_journal_page_first 11173
_journal_page_last 11183
_journal_paper_doi 10.1021/ic201714c
_journal_volume 50
_journal_year 2011
_chemical_formula_moiety 'C28 H42 Ag N6 O3 P S'
_chemical_formula_sum 'C28 H42 Ag N6 O3 P S'
_chemical_formula_weight 681.58
_chemical_name_systematic
;
 ?
;
_space_group_IT_number 14
_symmetry_cell_setting monoclinic
_symmetry_space_group_name_Hall '-P 2yn'
_symmetry_space_group_name_H-M 'P 1 21/n 1'
_atom_sites_solution_hydrogens geom
_atom_sites_solution_primary direct
_atom_sites_solution_secondary difmap
_audit_creation_method SHELXL-97
_cell_angle_alpha 90.00
_cell_angle_beta 104.472(2)
_cell_angle_gamma 90.00
_cell_formula_units_Z 4
_cell_length_a 12.6027(3)
_cell_length_b 15.1631(5)
_cell_length_c 16.2546(5)
_cell_measurement_reflns_used 6438
_cell_measurement_temperature 150(2)
_cell_measurement_theta_max 33.71
_cell_measurement_theta_min 2.71
_cell_volume 3007.63(16)
_computing_cell_refinement 'Bruker SMART'
_computing_data_collection 'Bruker SMART'
_computing_data_reduction 'Bruker SAINT'
_computing_structure_refinement 'SHELXL-97 (Sheldrick, 1997)'
_diffrn_ambient_temperature 150(2)
_diffrn_measured_fraction_theta_full 0.998
_diffrn_measured_fraction_theta_max 0.998
_diffrn_measurement_device_type 'CCD area detector'
_diffrn_measurement_method 'phi and omega scans'
_diffrn_radiation_monochromator graphite
_diffrn_radiation_source 'fine-focus sealed tube'
_diffrn_radiation_type MoK\a
_diffrn_radiation_wavelength 0.71069
_diffrn_reflns_av_R_equivalents 0.0408
_diffrn_reflns_av_sigmaI/netI 0.0425
_diffrn_reflns_limit_h_max 19
_diffrn_reflns_limit_h_min -19
_diffrn_reflns_limit_k_max 23
_diffrn_reflns_limit_k_min -19
_diffrn_reflns_limit_l_max 25
_diffrn_reflns_limit_l_min -25
_diffrn_reflns_number 45299
_diffrn_reflns_theta_full 33.84
_diffrn_reflns_theta_max 33.84
_diffrn_reflns_theta_min 2.98
_exptl_absorpt_coefficient_mu 0.833
_exptl_absorpt_correction_T_max 0.8645
_exptl_absorpt_correction_T_min 0.7764
_exptl_absorpt_correction_type multi-scan
_exptl_absorpt_process_details SADABS
_exptl_crystal_colour COLOURLESS
_exptl_crystal_density_diffrn 1.505
_exptl_crystal_description PRISM
_exptl_crystal_F_000 1416
_exptl_crystal_size_max 0.32
_exptl_crystal_size_mid 0.23
_exptl_crystal_size_min 0.18
_refine_diff_density_max 0.952
_refine_diff_density_min -0.569
_refine_diff_density_rms 0.089
_refine_ls_extinction_method none
_refine_ls_goodness_of_fit_ref 0.964
_refine_ls_hydrogen_treatment constr
_refine_ls_matrix_type full
_refine_ls_number_parameters 361
_refine_ls_number_reflns 12082
_refine_ls_number_restraints 0
_refine_ls_restrained_S_all 0.964
_refine_ls_R_factor_all 0.0589
_refine_ls_R_factor_gt 0.0341
_refine_ls_shift/su_max 0.006
_refine_ls_shift/su_mean 0.001
_refine_ls_structure_factor_coef Fsqd
_refine_ls_weighting_details 'calc w=1/[\s^2^(Fo^2^)+(0.0392P)^2^+0.6171P] where P=(Fo^2^+2Fc^2^)/3'
_refine_ls_weighting_scheme calc
_refine_ls_wR_factor_gt 0.0745
_refine_ls_wR_factor_ref 0.0814
_reflns_number_gt 8828
_reflns_number_total 12082
_reflns_threshold_expression >2sigma(I)
_cod_data_source_file ic201714c_si_001_2.cif
_cod_data_source_block compound3
_cod_original_cell_volume 3007.63(15)
_cod_original_sg_symbol_H-M 'P 21/n'
_cod_database_code 4326732

loop_
_symmetry_equiv_pos_as_xyz
'x, y, z'
'-x+1/2, y+1/2, -z+1/2'
'-x, -y, -z'
'x-1/2, -y-1/2, z-1/2'

loop_
_atom_site_label
_atom_site_type_symbol
_atom_site_fract_x
_atom_site_fract_y
_atom_site_fract_z
_atom_site_U_iso_or_equiv
_atom_site_adp_type
_atom_site_occupancy
_atom_site_symmetry_multiplicity
_atom_site_calc_flag
_atom_site_refinement_flags
C10 C 0.62538(12) 0.23356(10) 0.70761(9) 0.0173(3) Uani 1 1 d .
C11 C 0.55325(15) 0.40819(11) 0.82517(11) 0.0256(3) Uani 1 1 d .
H11 H 0.5015 0.4448 0.8424 0.031 Uiso 1 1 calc R
C12 C 0.70936(15) 0.35169(13) 0.81528(11) 0.0291(4) Uani 1 1 d .
H12 H 0.7849 0.3389 0.8225 0.035 Uiso 1 1 calc R
C13 C 0.66668(16) 0.41626(13) 0.85586(12) 0.0322(4) Uani 1 1 d .
H13 H 0.7056 0.4576 0.8962 0.039 Uiso 1 1 calc R
C21 C 0.37304(14) 0.23206(12) 0.55450(10) 0.0229(3) Uani 1 1 d .
H21 H 0.2973 0.2184 0.5354 0.027 Uiso 1 1 calc R
C22 C 0.53661(15) 0.28222(12) 0.55672(10) 0.0248(3) Uani 1 1 d .
H22 H 0.5977 0.3095 0.5428 0.030 Uiso 1 1 calc R
C23 C 0.43245(15) 0.27631(12) 0.50554(10) 0.0250(3) Uani 1 1 d .
H23 H 0.4065 0.2977 0.4491 0.030 Uiso 1 1 calc R
C31 C 0.54839(15) 0.06774(12) 0.83172(11) 0.0262(3) Uani 1 1 d .
H31 H 0.5075 0.0461 0.8692 0.031 Uiso 1 1 calc R
C32 C 0.66056(15) 0.07231(12) 0.74890(11) 0.0266(3) Uani 1 1 d .
H32 H 0.7117 0.0579 0.7168 0.032 Uiso 1 1 calc R
C33 C 0.62096(16) 0.01651(12) 0.80006(11) 0.0293(4) Uani 1 1 d .
H33 H 0.6389 -0.0438 0.8115 0.035 Uiso 1 1 calc R
C41 C 0.09642(12) 0.23509(10) 0.69189(8) 0.0161(3) Uani 1 1 d .
H41 H 0.0245 0.2383 0.7072 0.019 Uiso 1 1 calc R
C42 C 0.11005(13) 0.31788(11) 0.64116(9) 0.0207(3) Uani 1 1 d .
H42A H 0.1055 0.3710 0.6755 0.025 Uiso 1 1 calc R
H42B H 0.1832 0.3171 0.6290 0.025 Uiso 1 1 calc R
C43 C 0.02141(14) 0.32243(13) 0.55745(10) 0.0263(3) Uani 1 1 d .
H43A H -0.0515 0.3279 0.5696 0.032 Uiso 1 1 calc R
H43B H 0.0334 0.3752 0.5251 0.032 Uiso 1 1 calc R
C44 C 0.02380(15) 0.23990(13) 0.50403(10) 0.0286(4) Uani 1 1 d .
H44A H -0.0364 0.2428 0.4516 0.034 Uiso 1 1 calc R
H44B H 0.0940 0.2375 0.4872 0.034 Uiso 1 1 calc R
C45 C 0.01136(14) 0.15714(13) 0.55328(10) 0.0269(4) Uani 1 1 d .
H45A H 0.0179 0.1047 0.5186 0.032 Uiso 1 1 calc R
H45B H -0.0625 0.1564 0.5642 0.032 Uiso 1 1 calc R
C46 C 0.09826(14) 0.15221(11) 0.63813(9) 0.0211(3) Uani 1 1 d .
H46A H 0.1717 0.1458 0.6271 0.025 Uiso 1 1 calc R
H46B H 0.0845 0.0996 0.6701 0.025 Uiso 1 1 calc R
C51 C 0.19077(12) 0.12359(10) 0.83990(9) 0.0165(3) Uani 1 1 d .
H51 H 0.2014 0.0769 0.7993 0.020 Uiso 1 1 calc R
C52 C 0.28304(13) 0.11151(11) 0.92068(10) 0.0221(3) Uani 1 1 d .
H52A H 0.3547 0.1203 0.9071 0.027 Uiso 1 1 calc R
H52B H 0.2759 0.1565 0.9631 0.027 Uiso 1 1 calc R
C53 C 0.27937(17) 0.01994(12) 0.95822(11) 0.0309(4) Uani 1 1 d .
H53A H 0.2927 -0.0249 0.9177 0.037 Uiso 1 1 calc R
H53B H 0.3382 0.0146 1.0113 0.037 Uiso 1 1 calc R
C54 C 0.16940(18) 0.00271(13) 0.97714(12) 0.0354(4) Uani 1 1 d .
H54A H 0.1592 0.0438 1.0219 0.042 Uiso 1 1 calc R
H54B H 0.1677 -0.0582 0.9986 0.042 Uiso 1 1 calc R
C55 C 0.07644(18) 0.01502(14) 0.89743(13) 0.0377(5) Uani 1 1 d .
H55A H 0.0054 0.0071 0.9121 0.045 Uiso 1 1 calc R
H55B H 0.0821 -0.0308 0.8553 0.045 Uiso 1 1 calc R
C56 C 0.07929(14) 0.10593(12) 0.85785(10) 0.0235(3) Uani 1 1 d .
H56A H 0.0643 0.1516 0.8970 0.028 Uiso 1 1 calc R
H56B H 0.0213 0.1096 0.8041 0.028 Uiso 1 1 calc R
C61 C 0.17863(12) 0.31667(10) 0.86264(9) 0.0167(3) Uani 1 1 d .
H61 H 0.1992 0.2906 0.9210 0.020 Uiso 1 1 calc R
C62 C 0.05841(13) 0.34512(11) 0.84720(10) 0.0214(3) Uani 1 1 d .
H62A H 0.0338 0.3717 0.7899 0.026 Uiso 1 1 calc R
H62B H 0.0123 0.2927 0.8493 0.026 Uiso 1 1 calc R
C63 C 0.04387(16) 0.41199(12) 0.91395(11) 0.0285(4) Uani 1 1 d .
H63A H -0.0334 0.4318 0.9006 0.034 Uiso 1 1 calc R
H63B H 0.0607 0.3833 0.9705 0.034 Uiso 1 1 calc R
C64 C 0.11823(18) 0.49145(12) 0.91689(12) 0.0335(4) Uani 1 1 d .
H64A H 0.0964 0.5238 0.8624 0.040 Uiso 1 1 calc R
H64B H 0.1100 0.5318 0.9628 0.040 Uiso 1 1 calc R
C65 C 0.23715(17) 0.46295(12) 0.93255(11) 0.0295(4) Uani 1 1 d .
H65A H 0.2608 0.4353 0.9894 0.035 Uiso 1 1 calc R
H65B H 0.2837 0.5154 0.9319 0.035 Uiso 1 1 calc R
C66 C 0.25288(15) 0.39757(11) 0.86515(10) 0.0241(3) Uani 1 1 d .
H66A H 0.3304 0.3785 0.8781 0.029 Uiso 1 1 calc R
H66B H 0.2351 0.4266 0.8088 0.029 Uiso 1 1 calc R
N11 N 0.52643(11) 0.34324(9) 0.76906(9) 0.0213(3) Uani 1 1 d .
N12 N 0.62416(10) 0.30917(9) 0.76279(8) 0.0187(2) Uani 1 1 d .
N21 N 0.43470(11) 0.21118(10) 0.63095(8) 0.0209(3) Uani 1 1 d .
N22 N 0.53598(11) 0.24177(9) 0.63118(8) 0.0171(2) Uani 1 1 d .
N31 N 0.54285(12) 0.15023(10) 0.80362(8) 0.0222(3) Uani 1 1 d .
N32 N 0.61323(10) 0.15245(9) 0.75230(8) 0.0182(2) Uani 1 1 d .
O11 O 0.74290(11) 0.16388(10) 0.61117(9) 0.0331(3) Uani 1 1 d .
O12 O 0.83799(10) 0.20750(11) 0.75466(9) 0.0348(3) Uani 1 1 d .
O13 O 0.77155(11) 0.31879(10) 0.64695(9) 0.0345(3) Uani 1 1 d .
P1 P 0.20742(3) 0.23055(3) 0.79010(2) 0.01366(7) Uani 1 1 d .
S1 S 0.76093(3) 0.23076(3) 0.67626(3) 0.02592(9) Uani 1 1 d .
Ag1 Ag 0.381378(9) 0.238046(9) 0.761396(7) 0.02002(4) Uani 1 1 d .

loop_
_atom_site_aniso_label
_atom_site_aniso_U_11
_atom_site_aniso_U_22
_atom_site_aniso_U_33
_atom_site_aniso_U_23
_atom_site_aniso_U_13
_atom_site_aniso_U_12
C10 0.0147(6) 0.0183(7) 0.0192(6) -0.0043(5) 0.0052(5) -0.0018(5)
C11 0.0319(9) 0.0194(8) 0.0284(8) -0.0063(6) 0.0133(7) -0.0021(7)
C12 0.0195(8) 0.0355(10) 0.0308(8) -0.0124(7) 0.0034(6) -0.0091(7)
C13 0.0334(10) 0.0335(10) 0.0302(9) -0.0162(7) 0.0091(7) -0.0117(8)
C21 0.0190(7) 0.0292(9) 0.0197(6) -0.0026(6) 0.0035(5) 0.0005(6)
C22 0.0254(8) 0.0278(9) 0.0236(7) 0.0029(6) 0.0104(6) -0.0018(7)
C23 0.0266(8) 0.0297(10) 0.0198(7) 0.0038(6) 0.0075(6) 0.0058(7)
C31 0.0276(9) 0.0247(9) 0.0251(7) 0.0079(6) 0.0041(6) 0.0045(7)
C32 0.0238(8) 0.0230(9) 0.0319(8) -0.0054(6) 0.0051(6) 0.0059(7)
C33 0.0329(9) 0.0197(9) 0.0318(8) 0.0015(6) 0.0015(7) 0.0069(7)
C41 0.0146(6) 0.0205(7) 0.0117(5) -0.0011(5) 0.0009(4) -0.0002(5)
C42 0.0212(7) 0.0226(8) 0.0160(6) 0.0032(5) 0.0001(5) -0.0006(6)
C43 0.0248(8) 0.0323(9) 0.0179(7) 0.0054(6) -0.0021(6) 0.0017(7)
C44 0.0254(8) 0.0432(11) 0.0138(6) -0.0006(6) -0.0015(5) 0.0027(8)
C45 0.0241(8) 0.0346(10) 0.0190(7) -0.0080(6) -0.0006(6) -0.0019(7)
C46 0.0226(7) 0.0222(8) 0.0169(6) -0.0034(5) 0.0019(5) 0.0006(6)
C51 0.0179(7) 0.0165(7) 0.0143(6) -0.0006(5) 0.0024(5) 0.0020(5)
C52 0.0205(7) 0.0243(8) 0.0194(7) 0.0052(6) 0.0008(5) 0.0029(6)
C53 0.0416(11) 0.0223(9) 0.0258(8) 0.0074(6) 0.0025(7) 0.0090(8)
C54 0.0510(13) 0.0236(9) 0.0299(9) 0.0089(7) 0.0069(8) -0.0075(8)
C55 0.0409(11) 0.0326(11) 0.0370(10) 0.0056(8) 0.0048(8) -0.0158(9)
C56 0.0190(7) 0.0269(9) 0.0243(7) 0.0026(6) 0.0050(6) -0.0044(6)
C61 0.0187(7) 0.0168(7) 0.0138(6) -0.0009(5) 0.0027(5) -0.0016(5)
C62 0.0183(7) 0.0223(8) 0.0231(7) -0.0035(6) 0.0044(5) 0.0036(6)
C63 0.0320(9) 0.0245(9) 0.0296(8) -0.0052(7) 0.0085(7) 0.0081(7)
C64 0.0551(13) 0.0171(8) 0.0293(8) -0.0041(6) 0.0121(8) 0.0039(8)
C65 0.0461(11) 0.0188(8) 0.0237(7) -0.0042(6) 0.0089(7) -0.0111(8)
C66 0.0296(9) 0.0231(8) 0.0197(7) -0.0026(6) 0.0061(6) -0.0085(7)
N11 0.0201(6) 0.0185(7) 0.0262(6) -0.0044(5) 0.0073(5) 0.0006(5)
N12 0.0158(6) 0.0192(7) 0.0213(6) -0.0059(5) 0.0049(5) -0.0028(5)
N21 0.0156(6) 0.0276(7) 0.0190(6) -0.0009(5) 0.0031(4) -0.0054(5)
N22 0.0151(5) 0.0191(6) 0.0173(5) -0.0022(4) 0.0046(4) -0.0026(5)
N31 0.0206(6) 0.0247(7) 0.0221(6) 0.0048(5) 0.0070(5) 0.0049(5)
N32 0.0153(6) 0.0188(7) 0.0203(6) -0.0009(4) 0.0036(4) 0.0017(5)
O11 0.0255(6) 0.0387(8) 0.0392(7) -0.0161(6) 0.0158(5) -0.0020(6)
O12 0.0132(5) 0.0472(9) 0.0420(7) -0.0092(6) 0.0030(5) -0.0001(6)
O13 0.0270(7) 0.0371(8) 0.0441(8) -0.0073(6) 0.0178(6) -0.0119(6)
P1 0.01184(15) 0.01725(18) 0.01125(14) 0.00012(12) 0.00166(11) 0.00013(13)
S1 0.01495(17) 0.0322(2) 0.0331(2) -0.00998(17) 0.01061(15) -0.00402(16)
Ag1 0.01381(5) 0.02817(7) 0.01878(5) 0.00121(4) 0.00541(4) 0.00025(5)

loop_
_atom_type_symbol
_atom_type_description
_atom_type_scat_dispersion_real
_atom_type_scat_dispersion_imag
_atom_type_scat_source
C C 0.0033 0.0016 'International Tables Vol C Tables 4.2.6.8 and 6.1.1.4'
H H 0.0000 0.0000 'International Tables Vol C Tables 4.2.6.8 and 6.1.1.4'
N N 0.0061 0.0033 'International Tables Vol C Tables 4.2.6.8 and 6.1.1.4'
O O 0.0106 0.0060 'International Tables Vol C Tables 4.2.6.8 and 6.1.1.4'
P P 0.1023 0.0942 'International Tables Vol C Tables 4.2.6.8 and 6.1.1.4'
S S 0.1246 0.1234 'International Tables Vol C Tables 4.2.6.8 and 6.1.1.4'
Ag Ag -0.8971 1.1015 'International Tables Vol C Tables 4.2.6.8 and 6.1.1.4'

loop_
_geom_angle_atom_site_label_1
_geom_angle_atom_site_label_2
_geom_angle_atom_site_label_3
_geom_angle
N32 C10 N22 109.99(12)
N32 C10 N12 109.80(12)
N22 C10 N12 109.39(13)
N32 C10 S1 109.18(10)
N22 C10 S1 109.15(10)
N12 C10 S1 109.31(10)
N11 C11 C13 111.87(16)
N11 C11 H11 124.1
C13 C11 H11 124.1
N12 C12 C13 107.44(16)
N12 C12 H12 126.3
C13 C12 H12 126.3
C12 C13 C11 104.86(15)
C12 C13 H13 127.6
C11 C13 H13 127.6
N21 C21 C23 112.13(15)
N21 C21 H21 123.9
C23 C21 H21 123.9
N22 C22 C23 107.05(15)
N22 C22 H22 126.5
C23 C22 H22 126.5
C22 C23 C21 104.76(14)
C22 C23 H23 127.6
C21 C23 H23 127.6
N31 C31 C33 112.41(16)
N31 C31 H31 123.8
C33 C31 H31 123.8
N32 C32 C33 107.33(15)
N32 C32 H32 126.3
C33 C32 H32 126.3
C32 C33 C31 104.67(16)
C32 C33 H33 127.7
C31 C33 H33 127.7
C46 C41 C42 110.14(12)
C46 C41 P1 110.29(10)
C42 C41 P1 109.48(10)
C46 C41 H41 109.0
C42 C41 H41 109.0
P1 C41 H41 109.0
C43 C42 C41 111.07(13)
C43 C42 H42A 109.4
C41 C42 H42A 109.4
C43 C42 H42B 109.4
C41 C42 H42B 109.4
H42A C42 H42B 108.0
C44 C43 C42 110.77(14)
C44 C43 H43A 109.5
C42 C43 H43A 109.5
C44 C43 H43B 109.5
C42 C43 H43B 109.5
H43A C43 H43B 108.1
C45 C44 C43 110.98(14)
C45 C44 H44A 109.4
C43 C44 H44A 109.4
C45 C44 H44B 109.4
C43 C44 H44B 109.4
H44A C44 H44B 108.0
C44 C45 C46 111.72(14)
C44 C45 H45A 109.3
C46 C45 H45A 109.3
C44 C45 H45B 109.3
C46 C45 H45B 109.3
H45A C45 H45B 107.9
C45 C46 C41 111.30(13)
C45 C46 H46A 109.4
C41 C46 H46A 109.4
C45 C46 H46B 109.4
C41 C46 H46B 109.4
H46A C46 H46B 108.0
C56 C51 C52 110.65(12)
C56 C51 P1 116.60(11)
C52 C51 P1 109.59(11)
C56 C51 H51 106.5
C52 C51 H51 106.5
P1 C51 H51 106.5
C53 C52 C51 111.10(14)
C53 C52 H52A 109.4
C51 C52 H52A 109.4
C53 C52 H52B 109.4
C51 C52 H52B 109.4
H52A C52 H52B 108.0
C54 C53 C52 111.08(15)
C54 C53 H53A 109.4
C52 C53 H53A 109.4
C54 C53 H53B 109.4
C52 C53 H53B 109.4
H53A C53 H53B 108.0
C53 C54 C55 110.71(15)
C53 C54 H54A 109.5
C55 C54 H54A 109.5
C53 C54 H54B 109.5
C55 C54 H54B 109.5
H54A C54 H54B 108.1
C54 C55 C56 112.00(15)
C54 C55 H55A 109.2
C56 C55 H55A 109.2
C54 C55 H55B 109.2
C56 C55 H55B 109.2
H55A C55 H55B 107.9
C55 C56 C51 111.01(15)
C55 C56 H56A 109.4
C51 C56 H56A 109.4
C55 C56 H56B 109.4
C51 C56 H56B 109.4
H56A C56 H56B 108.0
C62 C61 C66 110.46(14)
C62 C61 P1 115.84(10)
C66 C61 P1 111.36(11)
C62 C61 H61 106.2
C66 C61 H61 106.2
P1 C61 H61 106.2
C63 C62 C61 111.03(13)
C63 C62 H62A 109.4
C61 C62 H62A 109.4
C63 C62 H62B 109.4
C61 C62 H62B 109.4
H62A C62 H62B 108.0
C64 C63 C62 111.45(15)
C64 C63 H63A 109.3
C62 C63 H63A 109.3
C64 C63 H63B 109.3
C62 C63 H63B 109.3
H63A C63 H63B 108.0
C65 C64 C63 110.77(15)
C65 C64 H64A 109.5
C63 C64 H64A 109.5
C65 C64 H64B 109.5
C63 C64 H64B 109.5
H64A C64 H64B 108.1
C64 C65 C66 111.35(15)
C64 C65 H65A 109.4
C66 C65 H65A 109.4
C64 C65 H65B 109.4
C66 C65 H65B 109.4
H65A C65 H65B 108.0
C65 C66 C61 110.48(14)
C65 C66 H66A 109.6
C61 C66 H66A 109.6
C65 C66 H66B 109.6
C61 C66 H66B 109.6
H66A C66 H66B 108.1
C11 N11 N12 104.66(13)
C11 N11 Ag1 125.96(11)
N12 N11 Ag1 115.72(10)
C12 N12 N11 111.16(13)
C12 N12 C10 129.23(14)
N11 N12 C10 119.53(12)
C21 N21 N22 104.53(13)
C21 N21 Ag1 123.72(11)
N22 N21 Ag1 114.08(9)
N21 N22 C22 111.51(13)
N21 N22 C10 119.92(12)
C22 N22 C10 128.45(14)
C31 N31 N32 104.36(14)
C31 N31 Ag1 126.36(12)
N32 N31 Ag1 116.72(9)
N31 N32 C32 111.23(14)
N31 N32 C10 119.51(13)
C32 N32 C10 129.21(14)
C41 P1 C51 105.52(7)
C41 P1 C61 107.32(7)
C51 P1 C61 106.13(7)
C41 P1 Ag1 111.67(5)
C51 P1 Ag1 110.02(5)
C61 P1 Ag1 115.57(5)
O13 S1 O12 115.06(9)
O13 S1 O11 114.91(9)
O12 S1 O11 115.14(9)
O13 S1 C10 103.47(8)
O12 S1 C10 102.76(7)
O11 S1 C10 103.00(7)
P1 Ag1 N31 133.28(4)
P1 Ag1 N11 138.98(3)
N31 Ag1 N11 76.86(5)
P1 Ag1 N21 130.03(3)
N31 Ag1 N21 75.74(5)
N11 Ag1 N21 77.44(5)

loop_
_geom_bond_atom_site_label_1
_geom_bond_atom_site_label_2
_geom_bond_distance
C10 N32 1.456(2)
C10 N22 1.4591(19)
C10 N12 1.458(2)
C10 S1 1.9012(15)
C11 N11 1.327(2)
C11 C13 1.397(3)
C11 H11 0.9500
C12 N12 1.356(2)
C12 C13 1.364(3)
C12 H12 0.9500
C13 H13 0.9500
C21 N21 1.329(2)
C21 C23 1.394(2)
C21 H21 0.9500
C22 N22 1.359(2)
C22 C23 1.370(2)
C22 H22 0.9500
C23 H23 0.9500
C31 N31 1.327(2)
C31 C33 1.393(3)
C31 H31 0.9500
C32 N32 1.361(2)
C32 C33 1.365(3)
C32 H32 0.9500
C33 H33 0.9500
C41 C46 1.534(2)
C41 C42 1.535(2)
C41 P1 1.8422(14)
C41 H41 1.0000
C42 C43 1.531(2)
C42 H42A 0.9900
C42 H42B 0.9900
C43 C44 1.528(3)
C43 H43A 0.9900
C43 H43B 0.9900
C44 C45 1.518(3)
C44 H44A 0.9900
C44 H44B 0.9900
C45 C46 1.534(2)
C45 H45A 0.9900
C45 H45B 0.9900
C46 H46A 0.9900
C46 H46B 0.9900
C51 C56 1.528(2)
C51 C52 1.532(2)
C51 P1 1.8480(16)
C51 H51 1.0000
C52 C53 1.522(2)
C52 H52A 0.9900
C52 H52B 0.9900
C53 C54 1.515(3)
C53 H53A 0.9900
C53 H53B 0.9900
C54 C55 1.526(3)
C54 H54A 0.9900
C54 H54B 0.9900
C55 C56 1.525(3)
C55 H55A 0.9900
C55 H55B 0.9900
C56 H56A 0.9900
C56 H56B 0.9900
C61 C62 1.534(2)
C61 C66 1.537(2)
C61 P1 1.8549(15)
C61 H61 1.0000
C62 C63 1.529(2)
C62 H62A 0.9900
C62 H62B 0.9900
C63 C64 1.520(3)
C63 H63A 0.9900
C63 H63B 0.9900
C64 C65 1.519(3)
C64 H64A 0.9900
C64 H64B 0.9900
C65 C66 1.527(2)
C65 H65A 0.9900
C65 H65B 0.9900
C66 H66A 0.9900
C66 H66B 0.9900
N11 N12 1.3627(19)
N11 Ag1 2.4058(14)
N21 N22 1.3571(18)
N21 Ag1 2.4137(13)
N31 N32 1.3614(18)
N31 Ag1 2.3848(14)
O11 S1 1.4420(13)
O12 S1 1.4397(14)
O13 S1 1.4347(15)
P1 Ag1 2.3555(4)
